data_4303580
loop_
_publ_author_name
'Kuppuswamy Arumugam'
'Mohamed C. Shaw'
'P. Chandrasekaran'
'Dino Villagr\'an'
'Thomas G. Gray'
'Joel T. Mague'
'James P. Donahue'

_publ_contact_author 'James P. Donahue'
_publ_contact_author_address
;
   James P. Donahue
   Department of Chemistry
   Tulane University
   Percival Stern Hall, Room 2015
   6400 Freret Street
   New Orleans, Louisiana 70118-5698
;
_publ_contact_author_email donahue@tulane.edu
_publ_section_title
;
Synthesis, Structures, and Properties of 1,2,4,5-Benzenetetrathiolate
Linked Group 10 Metal Complexes
;
_journal_name_full 'Inorganic Chemistry'
_journal_page_first 10591
_journal_page_last 10607
_journal_paper_doi 10.1021/ic901257s
_journal_volume 48
_journal_year 2009
_chemical_formula_moiety
; 
 C132 H100 Ag2 Ni4 P8 S8, 2(C32 H12 B F24), 
 4(C0.75 H0.75 Cl2.25), C H Cl3 
;
_chemical_formula_sum 'C200 H128 Ag2 B2 Cl12 F48 Ni4 P8 S8'
_chemical_formula_weight 4844.86
_chemical_name_systematic
; 
 ? 
;
_space_group_IT_number 2
_symmetry_cell_setting triclinic
_symmetry_space_group_name_Hall '-P 1'
_symmetry_space_group_name_H-M 'P -1'
_atom_sites_solution_hydrogens geom
_atom_sites_solution_primary direct
_atom_sites_solution_secondary difmap
_audit_creation_method SHELXL-97
_cell_angle_alpha 86.004(4)
_cell_angle_beta 77.999(4)
_cell_angle_gamma 87.417(4)
_cell_formula_units_Z 1
_cell_length_a 11.682(4)
_cell_length_b 19.518(6)
_cell_length_c 23.550(7)
_cell_measurement_reflns_used 9885
_cell_measurement_temperature 100(2)
_cell_measurement_theta_max 24.141
_cell_measurement_theta_min 2.322
_cell_volume 5237(3)
_computing_cell_refinement 'Bruker SAINT (Bruker-AXS 2008a)'
_computing_data_collection 'Bruker APEX2 (Bruker-AXS, 2008)'
_computing_data_reduction 'Bruker SAINT (Bruker-AXS 2008a)'
_computing_molecular_graphics 'Bruker SHELXTL(Bruker-AXS 2008b)'
_computing_publication_material 'Bruker SHELXTL(Bruker-AXS 2008b)'
_computing_structure_refinement 'SHELXL-97 (Sheldrick, 2008)'
_computing_structure_solution 'SHELXS-97 (Sheldrick, 2008)'
_diffrn_ambient_temperature 100(2)
_diffrn_measured_fraction_theta_full 0.996
_diffrn_measured_fraction_theta_max 0.996
_diffrn_measurement_device_type 'Bruker APEX-II CCD'
_diffrn_measurement_method '\f and \w scans'
_diffrn_radiation_monochromator graphite
_diffrn_radiation_source 'fine-focus sealed tube'
_diffrn_radiation_type MoK\a
_diffrn_radiation_wavelength 0.71073
_diffrn_reflns_av_R_equivalents 0.0549
_diffrn_reflns_av_sigmaI/netI 0.0863
_diffrn_reflns_limit_h_max 13
_diffrn_reflns_limit_h_min -13
_diffrn_reflns_limit_k_max 22
_diffrn_reflns_limit_k_min -22
_diffrn_reflns_limit_l_max 27
_diffrn_reflns_limit_l_min -27
_diffrn_reflns_number 35024
_diffrn_reflns_theta_full 24.14
_diffrn_reflns_theta_max 24.14
_diffrn_reflns_theta_min 1.05
_exptl_absorpt_coefficient_mu 0.923
_exptl_absorpt_correction_T_max 0.9450
_exptl_absorpt_correction_T_min 0.7522
_exptl_absorpt_correction_type multi-scan
_exptl_absorpt_process_details 'SADABS (Sheldrick, 2008a)'
_exptl_crystal_colour orange
_exptl_crystal_density_diffrn 1.536
_exptl_crystal_density_method 'not measured'
_exptl_crystal_description plate
_exptl_crystal_F_000 2428
_exptl_crystal_size_max 0.21
_exptl_crystal_size_mid 0.10
_exptl_crystal_size_min 0.06
_refine_diff_density_max 1.907
_refine_diff_density_min -1.237
_refine_diff_density_rms 0.139
_refine_ls_extinction_method none
_refine_ls_goodness_of_fit_ref 1.039
_refine_ls_hydrogen_treatment constr
_refine_ls_matrix_type full
_refine_ls_number_parameters 1340
_refine_ls_number_reflns 16655
_refine_ls_number_restraints 172
_refine_ls_restrained_S_all 1.099
_refine_ls_R_factor_all 0.1120
_refine_ls_R_factor_gt 0.0754
_refine_ls_shift/su_max 0.000
_refine_ls_shift/su_mean 0.000
_refine_ls_structure_factor_coef Fsqd
_refine_ls_weighting_details 'calc w=1/[\s^2^(Fo^2^)+(0.1046P)^2^+24.3241P] where P=(Fo^2^+2Fc^2^)/3'
_refine_ls_weighting_scheme calc
_refine_ls_wR_factor_gt 0.1930
_refine_ls_wR_factor_ref 0.2163
_reflns_number_gt 11453
_reflns_number_total 16655
_reflns_threshold_expression >2sigma(I)
_cod_data_source_file ic901257s_si_001_15.cif
_cod_data_source_block jpd256_0m
_cod_depositor_comments
;
The following automatic conversions were performed:
'_symmetry_cell_setting' value 'Triclinic' changed to 'triclinic'
according to '/home/saulius/struct/CIF-dictionaries/cif_core.dic'
dictionary named 'cif_core.dic' version 2.4.1 from 2010-06-29.

Automatic conversion script
Id: cif_fix_enum 1527 2010-12-29 10:47:43Z saulius 
;
_cod_database_code 4303580

loop_
_symmetry_equiv_pos_as_xyz
'x, y, z'
'-x, -y, -z'

loop_
_atom_site_label
_atom_site_type_symbol
_atom_site_fract_x
_atom_site_fract_y
_atom_site_fract_z
_atom_site_U_iso_or_equiv
_atom_site_adp_type
_atom_site_occupancy
_atom_site_symmetry_multiplicity
_atom_site_calc_flag
_atom_site_refinement_flags
_atom_site_disorder_assembly
_atom_site_disorder_group
Ni1 Ni 0.15022(9) 0.80108(6) 0.69202(5) 0.0255(3) Uani 1 1 d . A .
Ni2 Ni 0.07522(8) 0.57628(5) 0.40923(4) 0.0198(2) Uani 1 1 d . . .
S1 S 0.26063(17) 0.72576(11) 0.64215(9) 0.0253(5) Uani 1 1 d . . .
S2 S 0.00317(18) 0.78337(11) 0.65350(9) 0.0275(5) Uani 1 1 d . . .
S3 S 0.21065(17) 0.57676(10) 0.46006(8) 0.0213(4) Uani 1 1 d . . .
S4 S -0.04086(17) 0.64388(10) 0.46588(9) 0.0214(4) Uani 1 1 d . . .
P1 P 0.2979(2) 0.83405(12) 0.72337(10) 0.0297(5) Uani 1 1 d . A .
P2 P 0.0485(2) 0.87249(12) 0.75000(10) 0.0285(5) Uani 1 1 d D . .
P3 P 0.18501(17) 0.51507(11) 0.34390(9) 0.0208(5) Uani 1 1 d . . .
P4 P -0.04775(18) 0.57769(11) 0.35139(9) 0.0217(5) Uani 1 1 d . . .
C1 C 0.1755(7) 0.6997(4) 0.5953(4) 0.0233(18) Uani 1 1 d . . .
C2 C 0.0606(7) 0.7261(4) 0.5987(3) 0.0225(18) Uani 1 1 d . . .
C3 C 0.1538(7) 0.6348(4) 0.5144(4) 0.0235(18) Uani 1 1 d . . .
C4 C 0.0412(7) 0.6635(4) 0.5173(3) 0.0213(17) Uani 1 1 d . . .
C5 C 0.2200(7) 0.6531(4) 0.5534(4) 0.0259(19) Uani 1 1 d . . .
H5 H 0.2965 0.6335 0.5514 0.031 Uiso 1 1 calc R . .
C6 C -0.0044(7) 0.7097(4) 0.5591(3) 0.0235(18) Uani 1 1 d . . .
H6 H -0.0803 0.7301 0.5604 0.028 Uiso 1 1 calc R . .
C7 C 0.3638(8) 0.9063(5) 0.6791(4) 0.042(3) Uani 1 1 d . . .
C8 C 0.3931(12) 0.8995(7) 0.6194(5) 0.070(4) Uani 1 1 d . . .
H8 H 0.3818 0.8574 0.6036 0.084 Uiso 1 1 calc R . .
C9 C 0.4396(14) 0.9557(7) 0.5827(5) 0.083(5) Uani 1 1 d . . .
H9 H 0.4629 0.9512 0.5420 0.100 Uiso 1 1 calc R . .
C10 C 0.4518(13) 1.0186(7) 0.6060(6) 0.078(4) Uani 1 1 d . . .
H10 H 0.4756 1.0578 0.5807 0.094 Uiso 1 1 calc R . .
C11 C 0.4297(11) 1.0235(6) 0.6646(5) 0.062(3) Uani 1 1 d . . .
H11 H 0.4446 1.0649 0.6804 0.074 Uiso 1 1 calc R . .
C12 C 0.3852(9) 0.9676(5) 0.7012(5) 0.045(3) Uani 1 1 d . . .
H12 H 0.3691 0.9714 0.7421 0.053 Uiso 1 1 calc R . .
C13 C 0.4139(7) 0.7719(5) 0.7342(4) 0.036(2) Uani 1 1 d . . .
C14 C 0.5320(9) 0.7825(6) 0.7115(4) 0.047(3) Uani 1 1 d . . .
H14 H 0.5559 0.8223 0.6871 0.056 Uiso 1 1 calc R . .
C15 C 0.6156(10) 0.7334(6) 0.7251(5) 0.053(3) Uani 1 1 d . . .
H15 H 0.6969 0.7399 0.7107 0.063 Uiso 1 1 calc R . .
C16 C 0.5774(10) 0.6764(7) 0.7594(5) 0.055(3) Uani 1 1 d . . .
H16 H 0.6342 0.6437 0.7690 0.066 Uiso 1 1 calc R . .
C17 C 0.4628(10) 0.6639(6) 0.7806(5) 0.051(3) Uani 1 1 d . . .
H17 H 0.4396 0.6233 0.8042 0.061 Uiso 1 1 calc R . .
C18 C 0.3811(9) 0.7118(5) 0.7670(4) 0.043(2) Uani 1 1 d . . .
H18 H 0.3002 0.7033 0.7805 0.052 Uiso 1 1 calc R . .
C19 C 0.2452(8) 0.8633(4) 0.7954(4) 0.030(2) Uani 1 1 d . . .
C20 C 0.3119(8) 0.8681(5) 0.8368(4) 0.037(2) Uani 1 1 d . A .
H20 H 0.3938 0.8586 0.8271 0.044 Uiso 1 1 calc R . .
C21 C 0.2601(9) 0.8869(5) 0.8929(4) 0.036(2) Uani 1 1 d . . .
H21 H 0.3068 0.8915 0.9209 0.044 Uiso 1 1 calc R A .
C22 C 0.1398(9) 0.8988(5) 0.9072(4) 0.036(2) Uani 1 1 d . A .
H22 H 0.1040 0.9092 0.9458 0.043 Uiso 1 1 calc R . .
C23 C 0.0713(8) 0.8957(5) 0.8662(4) 0.030(2) Uani 1 1 d . . .
H23 H -0.0106 0.9054 0.8764 0.036 Uiso 1 1 calc R A .
C24 C 0.1227(8) 0.8782(4) 0.8093(4) 0.031(2) Uani 1 1 d . A .
C25 C -0.1022(7) 0.8540(5) 0.7841(4) 0.028(2) Uani 1 1 d . A .
C26 C -0.1948(9) 0.8942(5) 0.7707(5) 0.046(3) Uani 1 1 d . . .
H26 H -0.1812 0.9328 0.7435 0.056 Uiso 1 1 calc R A .
C27 C -0.3102(9) 0.8765(7) 0.7982(7) 0.067(4) Uani 1 1 d . A .
H27 H -0.3746 0.9039 0.7897 0.081 Uiso 1 1 calc R . .
C28 C -0.3303(9) 0.8203(7) 0.8372(5) 0.055(3) Uani 1 1 d . . .
H28 H -0.4082 0.8090 0.8554 0.065 Uiso 1 1 calc R A .
C29 C -0.2380(9) 0.7809(6) 0.8497(5) 0.050(3) Uani 1 1 d . A .
H29 H -0.2521 0.7421 0.8766 0.060 Uiso 1 1 calc R . .
C30 C -0.1221(8) 0.7973(5) 0.8230(4) 0.039(2) Uani 1 1 d . . .
H30 H -0.0582 0.7696 0.8316 0.047 Uiso 1 1 calc R A .
C31 C 0.0523(14) 0.9597(5) 0.7187(6) 0.034(3) Uani 0.73(2) 1 d PGD A 1
C32 C 0.0770(17) 0.9690(4) 0.6584(5) 0.061(6) Uani 0.73(2) 1 d PG A 1
H32 H 0.0867 0.9303 0.6353 0.073 Uiso 0.73(2) 1 calc PR A 1
C33 C 0.087(2) 1.0349(6) 0.6318(4) 0.082(8) Uani 0.73(2) 1 d PG A 1
H33 H 0.1044 1.0413 0.5906 0.098 Uiso 0.73(2) 1 calc PR A 1
C34 C 0.0733(17) 1.0916(4) 0.6656(7) 0.073(7) Uani 0.73(2) 1 d PG A 1
H34 H 0.0805 1.1366 0.6474 0.088 Uiso 0.73(2) 1 calc PR A 1
C35 C 0.0486(18) 1.0823(6) 0.7259(6) 0.061(4) Uani 0.73(2) 1 d PG A 1
H35 H 0.0389 1.1210 0.7490 0.073 Uiso 0.73(2) 1 calc PR A 1
C36 C 0.0381(18) 1.0164(7) 0.7525(4) 0.043(5) Uani 0.73(2) 1 d PG A 1
H36 H 0.0213 1.0100 0.7937 0.051 Uiso 0.73(2) 1 calc PR A 1
C31A C 0.033(5) 0.9573(13) 0.7154(19) 0.034(3) Uani 0.27(2) 1 d PGD A 2
C32A C -0.003(5) 0.9686(12) 0.6628(18) 0.061(6) Uani 0.27(2) 1 d PG A 2
H32A H -0.0239 0.9310 0.6439 0.073 Uiso 0.27(2) 1 calc PR A 2
C33A C -0.010(5) 1.0351(16) 0.6379(16) 0.082(8) Uani 0.27(2) 1 d PG A 2
H33A H -0.0343 1.0428 0.6020 0.098 Uiso 0.27(2) 1 calc PR A 2
C34A C 0.020(5) 1.0902(11) 0.666(2) 0.073(7) Uani 0.27(2) 1 d PG A 2
H34A H 0.0163 1.1355 0.6486 0.088 Uiso 0.27(2) 1 calc PR A 2
C35A C 0.057(6) 1.0788(16) 0.718(2) 0.061(4) Uani 0.27(2) 1 d PG A 2
H35A H 0.0772 1.1165 0.7372 0.073 Uiso 0.27(2) 1 calc PR A 2
C36A C 0.063(6) 1.012(2) 0.7431(19) 0.043(5) Uani 0.27(2) 1 d PG A 2
H36A H 0.0875 1.0047 0.7790 0.051 Uiso 0.27(2) 1 calc PR A 2
C37 C 0.2639(7) 0.5729(4) 0.2867(3) 0.0228(18) Uani 1 1 d . . .
C38 C 0.2660(7) 0.5641(5) 0.2290(4) 0.031(2) Uani 1 1 d . . .
H38 H 0.2316 0.5250 0.2183 0.037 Uiso 1 1 calc R . .
C39 C 0.3188(8) 0.6127(5) 0.1863(4) 0.036(2) Uani 1 1 d . . .
H39 H 0.3208 0.6066 0.1465 0.043 Uiso 1 1 calc R . .
C40 C 0.3679(8) 0.6694(5) 0.2022(4) 0.034(2) Uani 1 1 d . . .
H40 H 0.4029 0.7028 0.1733 0.040 Uiso 1 1 calc R . .
C41 C 0.3664(7) 0.6778(5) 0.2607(4) 0.034(2) Uani 1 1 d . . .
H41 H 0.4014 0.7166 0.2715 0.040 Uiso 1 1 calc R . .
C42 C 0.3142(7) 0.6299(5) 0.3029(4) 0.031(2) Uani 1 1 d . . .
H42 H 0.3126 0.6357 0.3427 0.037 Uiso 1 1 calc R . .
C43 C 0.2874(7) 0.4513(4) 0.3659(3) 0.0236(18) Uani 1 1 d . . .
C44 C 0.4070(7) 0.4624(4) 0.3541(4) 0.0280(19) Uani 1 1 d . . .
H44 H 0.4365 0.5041 0.3345 0.034 Uiso 1 1 calc R . .
C45 C 0.4831(7) 0.4119(5) 0.3711(4) 0.029(2) Uani 1 1 d . . .
H45 H 0.5652 0.4183 0.3617 0.035 Uiso 1 1 calc R . .
C46 C 0.4403(8) 0.3535(5) 0.4013(4) 0.031(2) Uani 1 1 d . . .
H46 H 0.4927 0.3198 0.4136 0.037 Uiso 1 1 calc R . .
C47 C 0.3209(7) 0.3426(5) 0.4143(4) 0.031(2) Uani 1 1 d . . .
H47 H 0.2915 0.3020 0.4360 0.037 Uiso 1 1 calc R . .
C48 C 0.2452(7) 0.3911(4) 0.3956(3) 0.0232(18) Uani 1 1 d . . .
H48 H 0.1637 0.3831 0.4031 0.028 Uiso 1 1 calc R . .
C49 C 0.0861(7) 0.4675(4) 0.3119(4) 0.0268(19) Uani 1 1 d . . .
C50 C 0.1153(8) 0.4077(5) 0.2837(4) 0.031(2) Uani 1 1 d . . .
H50 H 0.1925 0.3885 0.2798 0.037 Uiso 1 1 calc R . .
C51 C 0.0330(8) 0.3753(5) 0.2611(4) 0.032(2) Uani 1 1 d . . .
H51 H 0.0526 0.3332 0.2430 0.038 Uiso 1 1 calc R . .
C52 C -0.0780(7) 0.4050(5) 0.2652(4) 0.029(2) Uani 1 1 d . . .
H52 H -0.1339 0.3839 0.2486 0.034 Uiso 1 1 calc R . .
C53 C -0.1082(7) 0.4651(4) 0.2930(3) 0.0237(18) Uani 1 1 d . . .
H53 H -0.1851 0.4846 0.2962 0.028 Uiso 1 1 calc R . .
C54 C -0.0268(7) 0.4969(4) 0.3163(3) 0.0225(18) Uani 1 1 d . . .
C55 C -0.2020(7) 0.5873(4) 0.3836(3) 0.0258(19) Uani 1 1 d . . .
C56 C -0.2662(7) 0.5310(5) 0.4092(4) 0.028(2) Uani 1 1 d . . .
H56 H -0.2301 0.4864 0.4087 0.034 Uiso 1 1 calc R . .
C57 C -0.3828(7) 0.5401(5) 0.4352(4) 0.034(2) Uani 1 1 d . . .
H57 H -0.4270 0.5014 0.4521 0.040 Uiso 1 1 calc R . .
C58 C -0.4359(8) 0.6051(5) 0.4370(4) 0.039(2) Uani 1 1 d . . .
H58 H -0.5157 0.6114 0.4555 0.046 Uiso 1 1 calc R . .
C59 C -0.3725(7) 0.6588(5) 0.4120(4) 0.035(2) Uani 1 1 d . . .
H59 H -0.4097 0.7031 0.4126 0.042 Uiso 1 1 calc R . .
C60 C -0.2551(7) 0.6528(5) 0.3854(3) 0.0272(19) Uani 1 1 d . . .
H60 H -0.2122 0.6921 0.3688 0.033 Uiso 1 1 calc R . .
C61 C -0.0151(7) 0.6447(4) 0.2937(4) 0.0241(18) Uani 1 1 d . . .
C62 C -0.0416(7) 0.6381(5) 0.2395(4) 0.030(2) Uani 1 1 d . . .
H62 H -0.0829 0.5994 0.2332 0.036 Uiso 1 1 calc R . .
C63 C -0.0083(8) 0.6873(5) 0.1946(4) 0.033(2) Uani 1 1 d . . .
H63 H -0.0259 0.6824 0.1576 0.040 Uiso 1 1 calc R . .
C64 C 0.0507(8) 0.7436(5) 0.2043(4) 0.037(2) Uani 1 1 d . . .
H64 H 0.0727 0.7776 0.1735 0.045 Uiso 1 1 calc R . .
C65 C 0.0786(8) 0.7519(5) 0.2576(4) 0.033(2) Uani 1 1 d . . .
H65 H 0.1195 0.7909 0.2636 0.040 Uiso 1 1 calc R . .
C66 C 0.0450(7) 0.7011(5) 0.3030(4) 0.031(2) Uani 1 1 d . . .
H66 H 0.0636 0.7057 0.3399 0.038 Uiso 1 1 calc R . .
B1 B 0.2544(8) 0.2921(5) 0.9506(4) 0.025(2) Uani 1 1 d . . .
C67 C 0.3613(7) 0.3136(4) 0.9809(4) 0.0252(19) Uani 1 1 d . . .
C68 C 0.4701(7) 0.2800(4) 0.9668(4) 0.0267(19) Uani 1 1 d . . .
H68 H 0.4804 0.2448 0.9401 0.032 Uiso 1 1 calc R . .
C69 C 0.5648(8) 0.2965(5) 0.9908(4) 0.032(2) Uani 1 1 d . . .
C70 C 0.5529(9) 0.3484(5) 1.0284(4) 0.038(2) Uani 1 1 d . . .
H70 H 0.6172 0.3598 1.0445 0.045 Uiso 1 1 calc R . .
C71 C 0.4473(8) 0.3836(5) 1.0425(4) 0.032(2) Uani 1 1 d . . .
C72 C 0.3527(8) 0.3662(4) 1.0186(4) 0.030(2) Uani 1 1 d . . .
H72 H 0.2804 0.3912 1.0286 0.036 Uiso 1 1 calc R . .
C73 C 0.6774(8) 0.2563(5) 0.9747(4) 0.035(2) Uani 1 1 d . . .
C74 C 0.4326(9) 0.4421(6) 1.0805(5) 0.048(3) Uani 1 1 d . . .
C75 C 0.1328(7) 0.3377(4) 0.9716(4) 0.0228(18) Uani 1 1 d . . .
C76 C 0.0629(7) 0.3237(4) 1.0267(4) 0.0262(19) Uani 1 1 d . . .
H76 H 0.0896 0.2898 1.0523 0.031 Uiso 1 1 calc R . .
C77 C -0.0443(7) 0.3575(5) 1.0455(4) 0.028(2) Uani 1 1 d . . .
C78 C -0.0882(8) 0.4073(4) 1.0101(4) 0.030(2) Uani 1 1 d . . .
H78 H -0.1609 0.4309 1.0231 0.036 Uiso 1 1 calc R . .
C79 C -0.0210(7) 0.4213(4) 0.9547(4) 0.0249(18) Uani 1 1 d . . .
C80 C 0.0868(7) 0.3872(4) 0.9365(4) 0.0263(19) Uani 1 1 d . . .
H80 H 0.1306 0.3983 0.8985 0.032 Uiso 1 1 calc R . .
C81 C -0.1130(8) 0.3376(5) 1.1047(4) 0.034(2) Uani 1 1 d . . .
C82 C -0.0660(8) 0.4699(5) 0.9134(4) 0.032(2) Uani 1 1 d . . .
C83 C 0.2999(7) 0.3046(4) 0.8798(4) 0.0259(19) Uani 1 1 d . . .
C84 C 0.3283(7) 0.3704(4) 0.8559(4) 0.0248(18) Uani 1 1 d . . .
H84 H 0.3337 0.4055 0.8812 0.030 Uiso 1 1 calc R . .
C85 C 0.3492(7) 0.3869(4) 0.7958(3) 0.0233(18) Uani 1 1 d . . .
C86 C 0.3492(7) 0.3359(4) 0.7578(4) 0.0267(19) Uani 1 1 d . . .
H86 H 0.3617 0.3467 0.7171 0.032 Uiso 1 1 calc R . .
C87 C 0.3306(7) 0.2690(5) 0.7800(4) 0.029(2) Uani 1 1 d . . .
C88 C 0.3060(7) 0.2545(4) 0.8397(4) 0.0261(19) Uani 1 1 d . . .
H88 H 0.2927 0.2082 0.8540 0.031 Uiso 1 1 calc R . .
C89 C 0.3678(7) 0.4589(5) 0.7745(4) 0.029(2) Uani 1 1 d . . .
C90 C 0.3312(8) 0.2135(5) 0.7401(4) 0.036(2) Uani 1 1 d . . .
C91 C 0.2216(7) 0.2118(4) 0.9656(3) 0.0239(18) Uani 1 1 d . . .
C92 C 0.1289(7) 0.1892(4) 0.9430(4) 0.0243(18) Uani 1 1 d . . .
H92 H 0.0847 0.2217 0.9237 0.029 Uiso 1 1 calc R . .
C93 C 0.0993(7) 0.1190(4) 0.9482(4) 0.0258(19) Uani 1 1 d . . .
C94 C 0.1616(7) 0.0711(4) 0.9769(4) 0.0270(19) Uani 1 1 d . . .
H94 H 0.1452 0.0237 0.9790 0.032 Uiso 1 1 calc R . .
C95 C 0.2487(8) 0.0939(4) 1.0026(4) 0.029(2) Uani 1 1 d . . .
C96 C 0.2778(7) 0.1620(4) 0.9967(4) 0.0266(19) Uani 1 1 d . . .
H96 H 0.3383 0.1757 1.0145 0.032 Uiso 1 1 calc R . .
C97 C 0.0067(8) 0.0998(5) 0.9183(4) 0.032(2) Uani 1 1 d . . .
C98 C 0.3083(9) 0.0426(5) 1.0377(5) 0.042(2) Uani 1 1 d . . .
F1 F 0.6635(5) 0.1890(3) 0.9825(3) 0.0612(18) Uani 1 1 d . . .
F2 F 0.7268(6) 0.2658(4) 0.9187(3) 0.076(2) Uani 1 1 d . . .
F3 F 0.7554(5) 0.2684(4) 1.0055(3) 0.076(2) Uani 1 1 d . . .
F4 F 0.5303(6) 0.4562(4) 1.0974(3) 0.074(2) Uani 1 1 d . . .
F5 F 0.3500(6) 0.4293(3) 1.1296(3) 0.0647(18) Uani 1 1 d . . .
F6 F 0.3960(5) 0.5003(3) 1.0558(3) 0.0526(16) Uani 1 1 d . . .
F7 F -0.1446(6) 0.2729(3) 1.1104(2) 0.0545(16) Uani 1 1 d . . .
F8 F -0.0513(5) 0.3432(3) 1.1463(2) 0.0520(15) Uani 1 1 d . . .
F9 F -0.2101(5) 0.3771(3) 1.1203(3) 0.0608(18) Uani 1 1 d . . .
F10 F -0.1325(5) 0.5220(3) 0.9399(2) 0.0397(13) Uani 1 1 d . . .
F11 F -0.1348(5) 0.4410(3) 0.8841(3) 0.0530(16) Uani 1 1 d . . .
F12 F 0.0171(5) 0.5011(3) 0.8735(3) 0.0565(17) Uani 1 1 d . . .
F13 F 0.2828(4) 0.5021(3) 0.8010(2) 0.0422(13) Uani 1 1 d . . .
F14 F 0.4682(4) 0.4834(3) 0.7837(2) 0.0374(12) Uani 1 1 d . . .
F15 F 0.3715(4) 0.4700(3) 0.7174(2) 0.0354(12) Uani 1 1 d . . .
F16 F 0.3277(7) 0.1514(3) 0.7644(3) 0.067(2) Uani 1 1 d . . .
F17 F 0.4246(6) 0.2159(4) 0.6957(3) 0.085(3) Uani 1 1 d . . .
F18 F 0.2400(6) 0.2191(3) 0.7137(3) 0.0578(17) Uani 1 1 d . . .
F19 F 0.0414(5) 0.1056(3) 0.8599(2) 0.0491(15) Uani 1 1 d . . .
F20 F -0.0901(5) 0.1382(3) 0.9306(3) 0.0574(17) Uani 1 1 d . . .
F21 F -0.0230(5) 0.0342(3) 0.9309(3) 0.0497(15) Uani 1 1 d . . .
F22 F 0.3206(6) -0.0196(3) 1.0169(3) 0.0555(16) Uani 1 1 d . . .
F23 F 0.2475(5) 0.0338(3) 1.0928(2) 0.0517(15) Uani 1 1 d . . .
F24 F 0.4139(5) 0.0615(3) 1.0422(3) 0.0618(18) Uani 1 1 d . . .
Ag1 Ag 0.11996(5) 0.46825(3) 0.49747(3) 0.02334(18) Uani 1 1 d . . .
C99 C 0.6384(10) 0.0672(6) 0.8142(4) 0.047(3) Uani 0.75 1 d PDU . .
H99 H 0.6868 0.0264 0.8242 0.056 Uiso 0.75 1 calc PR B 1
Cl1 Cl 0.6846(10) 0.0839(6) 0.7381(3) 0.065(2) Uani 0.545(16) 1 d PDU C 1
Cl2 Cl 0.4957(6) 0.0417(5) 0.8334(5) 0.062(2) Uani 0.545(16) 1 d PDU C 1
Cl3 Cl 0.6805(9) 0.1342(4) 0.8493(4) 0.063(2) Uani 0.545(16) 1 d PDU C 1
Cl1A Cl 0.648(3) 0.0651(16) 0.7406(7) 0.065(2) Uani 0.205(16) 1 d PDU C 2
Cl2A Cl 0.4926(16) 0.0561(16) 0.8499(11) 0.062(2) Uani 0.205(16) 1 d PDU C 2
Cl3A Cl 0.653(3) 0.1487(8) 0.8349(11) 0.063(2) Uani 0.205(16) 1 d PDU C 2
C100 C 0.1802(12) 0.1011(8) 0.4215(6) 0.049(5) Uani 0.50 1 d PDU . .
H100 H 0.1399 0.1348 0.3978 0.058 Uiso 0.50 1 calc PR D 1
Cl4 Cl 0.0758(7) 0.0617(5) 0.4682(3) 0.057(3) Uani 0.385(4) 1 d PDU E 1
Cl5 Cl 0.2698(7) 0.1505(3) 0.4556(5) 0.069(3) Uani 0.385(4) 1 d PDU E 1
Cl6 Cl 0.2722(6) 0.0528(4) 0.3733(3) 0.0471(18) Uani 0.385(4) 1 d PDU E 1
Cl4A Cl 0.061(2) 0.0971(19) 0.4749(12) 0.057(3) Uani 0.115(4) 1 d PDU E 2
Cl5A Cl 0.278(2) 0.1552(10) 0.4035(16) 0.069(3) Uani 0.115(4) 1 d PDU E 2
Cl6A Cl 0.212(2) 0.0227(10) 0.3907(10) 0.0471(18) Uani 0.115(4) 1 d PDU E 2
C101 C 0.2414(10) 0.8063(6) 0.4617(5) 0.055(4) Uani 0.75 1 d PDU . .
H101 H 0.2034 0.7695 0.4902 0.066 Uiso 0.75 1 calc PR F 1
Cl7 Cl 0.2577(7) 0.8717(4) 0.4981(3) 0.0664(17) Uani 0.431(3) 1 d PDU G 1
Cl8 Cl 0.3519(7) 0.7683(4) 0.4141(4) 0.0740(18) Uani 0.431(3) 1 d PDU G 1
Cl9 Cl 0.1340(6) 0.8351(3) 0.4120(3) 0.0531(13) Uani 0.431(3) 1 d PDU G 1
Cl7A Cl 0.2501(10) 0.7760(5) 0.3989(4) 0.0664(17) Uani 0.319(3) 1 d PDU G 2
Cl8A Cl 0.2319(10) 0.8952(5) 0.4674(6) 0.0740(18) Uani 0.319(3) 1 d PDU G 2
Cl9A Cl 0.3995(7) 0.7947(5) 0.4776(4) 0.0531(13) Uani 0.319(3) 1 d PDU G 2

loop_
_atom_site_aniso_label
_atom_site_aniso_U_11
_atom_site_aniso_U_22
_atom_site_aniso_U_33
_atom_site_aniso_U_23
_atom_site_aniso_U_13
_atom_site_aniso_U_12
Ni1 0.0235(6) 0.0280(6) 0.0249(6) -0.0093(5) -0.0023(5) -0.0019(5)
Ni2 0.0158(5) 0.0252(6) 0.0179(5) -0.0049(4) -0.0018(4) 0.0003(4)
S1 0.0194(10) 0.0329(12) 0.0250(11) -0.0117(9) -0.0044(9) -0.0005(9)
S2 0.0227(11) 0.0320(12) 0.0277(12) -0.0136(9) -0.0020(9) 0.0017(9)
S3 0.0181(10) 0.0254(11) 0.0201(10) -0.0067(8) -0.0018(8) 0.0011(8)
S4 0.0174(10) 0.0248(11) 0.0219(10) -0.0053(8) -0.0029(8) 0.0010(8)
P1 0.0263(12) 0.0347(13) 0.0283(12) -0.0131(10) -0.0021(10) -0.0021(10)
P2 0.0295(12) 0.0302(13) 0.0257(12) -0.0080(10) -0.0040(10) 0.0006(10)
P3 0.0148(10) 0.0279(12) 0.0196(11) -0.0055(9) -0.0020(8) 0.0006(8)
P4 0.0176(10) 0.0264(12) 0.0211(11) -0.0060(9) -0.0029(9) 0.0004(9)
C1 0.026(4) 0.017(4) 0.027(4) -0.008(3) -0.003(4) -0.003(3)
C2 0.019(4) 0.027(5) 0.018(4) -0.005(3) 0.006(3) -0.004(3)
C3 0.022(4) 0.022(4) 0.025(4) -0.003(4) -0.002(4) 0.000(3)
C4 0.025(4) 0.018(4) 0.021(4) -0.003(3) -0.004(3) -0.004(3)
C5 0.023(4) 0.029(5) 0.026(5) -0.003(4) -0.004(4) 0.000(4)
C6 0.021(4) 0.026(5) 0.022(4) -0.004(4) 0.000(3) 0.000(3)
C7 0.035(5) 0.054(7) 0.034(5) -0.018(5) 0.012(4) -0.017(5)
C8 0.090(10) 0.073(9) 0.045(7) -0.012(6) 0.004(7) -0.042(8)
C9 0.124(13) 0.075(10) 0.040(7) 0.010(7) 0.008(7) -0.045(9)
C10 0.106(11) 0.064(9) 0.059(8) -0.004(7) 0.004(8) -0.048(8)
C11 0.067(8) 0.058(8) 0.056(8) -0.020(6) 0.008(6) -0.019(6)
C12 0.044(6) 0.044(6) 0.044(6) -0.016(5) 0.003(5) -0.012(5)
C13 0.020(5) 0.057(6) 0.032(5) -0.024(5) -0.003(4) 0.001(4)
C14 0.040(6) 0.059(7) 0.040(6) -0.023(5) 0.001(5) -0.006(5)
C15 0.040(6) 0.073(8) 0.046(7) -0.017(6) -0.009(5) 0.014(6)
C16 0.044(7) 0.076(9) 0.046(7) -0.019(6) -0.005(5) 0.008(6)
C17 0.047(7) 0.051(7) 0.050(7) -0.006(5) 0.000(5) 0.007(5)
C18 0.041(6) 0.043(6) 0.044(6) -0.011(5) -0.004(5) 0.000(5)
C19 0.032(5) 0.031(5) 0.028(5) -0.012(4) -0.005(4) -0.002(4)
C20 0.032(5) 0.039(6) 0.041(6) -0.014(4) -0.009(4) 0.000(4)
C21 0.044(6) 0.041(6) 0.027(5) -0.008(4) -0.013(4) 0.000(4)
C22 0.050(6) 0.031(5) 0.025(5) -0.009(4) -0.002(4) 0.002(4)
C23 0.028(5) 0.037(5) 0.026(5) -0.013(4) -0.003(4) 0.003(4)
C24 0.038(5) 0.027(5) 0.026(5) -0.008(4) -0.004(4) -0.004(4)
C25 0.018(4) 0.039(5) 0.026(5) -0.019(4) -0.001(4) 0.001(4)
C26 0.045(6) 0.042(6) 0.059(7) -0.018(5) -0.023(5) 0.006(5)
C27 0.027(6) 0.064(8) 0.120(12) -0.034(8) -0.026(7) 0.007(6)
C28 0.026(6) 0.072(9) 0.063(8) -0.032(7) 0.006(5) -0.006(5)
C29 0.036(6) 0.068(8) 0.044(6) 0.003(5) -0.004(5) -0.018(5)
C30 0.027(5) 0.057(7) 0.033(5) -0.005(5) -0.005(4) 0.002(4)
C31 0.044(9) 0.032(5) 0.031(6) -0.005(4) -0.018(5) -0.003(5)
C32 0.115(18) 0.032(7) 0.045(8) -0.009(6) -0.039(12) 0.012(10)
C33 0.17(3) 0.040(8) 0.043(9) 0.004(7) -0.047(14) -0.009(13)
C34 0.13(2) 0.028(7) 0.070(10) -0.001(6) -0.034(13) -0.014(9)
C35 0.086(10) 0.031(6) 0.076(10) -0.016(6) -0.036(8) 0.009(6)
C36 0.051(13) 0.036(6) 0.043(8) -0.018(6) -0.013(8) 0.013(6)
C31A 0.044(9) 0.032(5) 0.031(6) -0.005(4) -0.018(5) -0.003(5)
C32A 0.115(18) 0.032(7) 0.045(8) -0.009(6) -0.039(12) 0.012(10)
C33A 0.17(3) 0.040(8) 0.043(9) 0.004(7) -0.047(14) -0.009(13)
C34A 0.13(2) 0.028(7) 0.070(10) -0.001(6) -0.034(13) -0.014(9)
C35A 0.086(10) 0.031(6) 0.076(10) -0.016(6) -0.036(8) 0.009(6)
C36A 0.051(13) 0.036(6) 0.043(8) -0.018(6) -0.013(8) 0.013(6)
C37 0.014(4) 0.031(5) 0.022(4) -0.005(4) -0.002(3) 0.005(3)
C38 0.025(5) 0.041(5) 0.026(5) -0.004(4) -0.005(4) 0.001(4)
C39 0.035(5) 0.045(6) 0.029(5) -0.004(4) -0.010(4) 0.002(4)
C40 0.027(5) 0.040(6) 0.027(5) 0.009(4) 0.005(4) 0.003(4)
C41 0.021(5) 0.040(6) 0.038(5) -0.006(4) -0.001(4) 0.001(4)
C42 0.031(5) 0.035(5) 0.024(5) -0.001(4) -0.001(4) -0.006(4)
C43 0.023(4) 0.031(5) 0.016(4) -0.009(4) 0.000(3) 0.005(4)
C44 0.022(4) 0.031(5) 0.027(5) 0.003(4) 0.002(4) -0.003(4)
C45 0.017(4) 0.041(5) 0.028(5) 0.004(4) -0.002(4) 0.000(4)
C46 0.029(5) 0.036(5) 0.026(5) -0.003(4) -0.003(4) 0.008(4)
C47 0.027(5) 0.026(5) 0.039(5) 0.000(4) -0.003(4) -0.005(4)
C48 0.019(4) 0.024(4) 0.025(4) -0.005(4) 0.001(3) 0.000(3)
C49 0.023(4) 0.033(5) 0.025(5) -0.005(4) -0.005(4) 0.001(4)
C50 0.024(5) 0.037(5) 0.030(5) -0.013(4) -0.002(4) 0.010(4)
C51 0.039(5) 0.028(5) 0.030(5) -0.011(4) -0.007(4) 0.001(4)
C52 0.024(5) 0.040(5) 0.023(5) -0.006(4) -0.006(4) -0.010(4)
C53 0.018(4) 0.030(5) 0.026(4) -0.006(4) -0.009(3) -0.004(3)
C54 0.022(4) 0.025(4) 0.018(4) -0.005(3) 0.004(3) -0.001(3)
C55 0.029(5) 0.031(5) 0.016(4) -0.005(4) 0.001(4) -0.007(4)
C56 0.022(4) 0.037(5) 0.025(5) -0.006(4) -0.002(4) -0.003(4)
C57 0.022(5) 0.053(6) 0.024(5) -0.002(4) 0.001(4) -0.009(4)
C58 0.022(5) 0.066(7) 0.027(5) -0.009(5) -0.003(4) 0.005(5)
C59 0.019(5) 0.053(6) 0.027(5) 0.011(4) 0.000(4) 0.013(4)
C60 0.023(4) 0.034(5) 0.022(4) -0.002(4) 0.001(4) 0.001(4)
C61 0.013(4) 0.031(5) 0.025(4) -0.001(4) 0.002(3) 0.004(3)
C62 0.023(5) 0.038(5) 0.027(5) -0.004(4) -0.003(4) 0.002(4)
C63 0.035(5) 0.041(6) 0.024(5) -0.006(4) -0.007(4) 0.009(4)
C64 0.031(5) 0.043(6) 0.034(5) 0.006(4) -0.005(4) 0.006(4)
C65 0.031(5) 0.026(5) 0.041(6) 0.006(4) -0.009(4) -0.003(4)
C66 0.028(5) 0.038(5) 0.029(5) -0.005(4) -0.006(4) -0.003(4)
B1 0.022(5) 0.024(5) 0.028(5) -0.003(4) -0.003(4) -0.002(4)
C67 0.023(4) 0.028(5) 0.024(4) -0.001(4) -0.004(4) 0.002(4)
C68 0.029(5) 0.024(5) 0.028(5) -0.005(4) -0.007(4) 0.003(4)
C69 0.027(5) 0.034(5) 0.039(5) -0.003(4) -0.011(4) -0.003(4)
C70 0.042(6) 0.039(6) 0.037(5) -0.007(4) -0.017(5) 0.002(4)
C71 0.034(5) 0.034(5) 0.031(5) -0.015(4) -0.009(4) 0.002(4)
C72 0.026(5) 0.030(5) 0.034(5) -0.007(4) -0.006(4) 0.006(4)
C73 0.028(5) 0.035(6) 0.044(6) -0.007(4) -0.007(4) -0.007(4)
C74 0.044(6) 0.055(7) 0.051(7) -0.022(6) -0.018(5) -0.003(5)
C75 0.017(4) 0.022(4) 0.029(5) -0.005(4) -0.003(4) -0.005(3)
C76 0.025(5) 0.025(5) 0.031(5) -0.002(4) -0.010(4) 0.003(4)
C77 0.021(4) 0.036(5) 0.028(5) -0.014(4) -0.001(4) -0.001(4)
C78 0.030(5) 0.023(5) 0.038(5) -0.003(4) -0.006(4) -0.003(4)
C79 0.018(4) 0.027(5) 0.031(5) -0.004(4) -0.005(4) -0.005(3)
C80 0.026(5) 0.024(5) 0.030(5) -0.002(4) -0.007(4) -0.003(4)
C81 0.036(5) 0.037(6) 0.027(5) -0.013(4) -0.002(4) 0.005(4)
C82 0.031(5) 0.032(5) 0.036(5) -0.010(4) -0.011(4) 0.001(4)
C83 0.016(4) 0.031(5) 0.030(5) -0.004(4) -0.005(4) 0.003(3)
C84 0.019(4) 0.032(5) 0.025(5) -0.004(4) -0.008(4) 0.002(4)
C85 0.015(4) 0.032(5) 0.021(4) 0.000(4) -0.002(3) 0.001(3)
C86 0.016(4) 0.037(5) 0.025(5) -0.007(4) 0.003(3) 0.000(4)
C87 0.024(5) 0.036(5) 0.026(5) -0.008(4) -0.004(4) 0.000(4)
C88 0.024(4) 0.027(5) 0.029(5) -0.004(4) -0.008(4) 0.004(4)
C89 0.012(4) 0.038(5) 0.037(5) -0.002(4) -0.003(4) 0.002(4)
C90 0.038(5) 0.043(6) 0.027(5) -0.002(4) -0.008(4) 0.000(4)
C91 0.022(4) 0.030(5) 0.019(4) -0.009(4) -0.001(3) -0.002(4)
C92 0.023(4) 0.024(5) 0.025(4) -0.003(4) -0.004(4) 0.006(3)
C93 0.025(4) 0.028(5) 0.023(4) -0.007(4) 0.001(4) 0.003(4)
C94 0.027(5) 0.023(5) 0.029(5) -0.003(4) 0.001(4) -0.001(4)
C95 0.033(5) 0.031(5) 0.022(4) 0.001(4) -0.004(4) 0.002(4)
C96 0.026(5) 0.026(5) 0.027(5) -0.007(4) -0.003(4) 0.002(4)
C97 0.037(5) 0.028(5) 0.030(5) -0.003(4) -0.003(4) 0.000(4)
C98 0.035(6) 0.043(6) 0.047(6) 0.002(5) -0.009(5) -0.003(5)
F1 0.041(4) 0.050(4) 0.089(5) -0.007(3) -0.007(3) 0.014(3)
F2 0.050(4) 0.111(6) 0.051(4) 0.022(4) 0.011(3) 0.035(4)
F3 0.041(4) 0.097(6) 0.106(6) -0.051(5) -0.045(4) 0.023(4)
F4 0.061(4) 0.080(5) 0.101(6) -0.057(4) -0.048(4) 0.011(4)
F5 0.083(5) 0.069(5) 0.044(4) -0.027(3) -0.010(4) 0.007(4)
F6 0.055(4) 0.035(3) 0.071(4) -0.018(3) -0.016(3) 0.002(3)
F7 0.068(4) 0.044(4) 0.044(3) -0.005(3) 0.008(3) -0.018(3)
F8 0.053(4) 0.074(4) 0.028(3) -0.004(3) -0.004(3) -0.005(3)
F9 0.046(4) 0.074(5) 0.048(4) 0.006(3) 0.017(3) 0.018(3)
F10 0.042(3) 0.034(3) 0.044(3) -0.008(2) -0.012(3) 0.013(2)
F11 0.067(4) 0.048(4) 0.055(4) -0.012(3) -0.036(3) 0.012(3)
F12 0.041(3) 0.065(4) 0.052(4) 0.028(3) 0.004(3) 0.012(3)
F13 0.035(3) 0.044(3) 0.041(3) 0.004(3) 0.007(2) 0.005(2)
F14 0.032(3) 0.039(3) 0.041(3) 0.002(2) -0.008(2) -0.008(2)
F15 0.028(3) 0.050(3) 0.027(3) 0.008(2) -0.006(2) -0.003(2)
F16 0.130(6) 0.038(4) 0.040(3) -0.012(3) -0.031(4) 0.022(4)
F17 0.067(5) 0.110(6) 0.069(5) -0.059(4) 0.030(4) -0.029(4)
F18 0.073(4) 0.049(4) 0.064(4) -0.014(3) -0.040(4) 0.000(3)
F19 0.052(4) 0.067(4) 0.031(3) -0.001(3) -0.011(3) -0.024(3)
F20 0.033(3) 0.060(4) 0.087(5) -0.034(4) -0.023(3) 0.013(3)
F21 0.048(4) 0.037(3) 0.070(4) 0.008(3) -0.026(3) -0.015(3)
F22 0.067(4) 0.033(3) 0.070(4) -0.005(3) -0.026(3) 0.017(3)
F23 0.056(4) 0.055(4) 0.041(3) 0.014(3) -0.010(3) 0.001(3)
F24 0.038(3) 0.057(4) 0.095(5) 0.021(4) -0.031(3) -0.005(3)
Ag1 0.0209(3) 0.0258(4) 0.0228(3) -0.0038(3) -0.0024(3) -0.0015(2)
C99 0.056(5) 0.042(5) 0.046(5) -0.003(4) -0.020(4) 0.000(4)
Cl1 0.089(7) 0.065(6) 0.053(3) -0.012(3) -0.041(3) -0.002(4)
Cl2 0.083(3) 0.053(5) 0.066(6) -0.018(4) -0.046(3) 0.009(3)
Cl3 0.120(6) 0.032(3) 0.052(5) -0.003(3) -0.049(3) -0.006(3)
Cl1A 0.089(7) 0.065(6) 0.053(3) -0.012(3) -0.041(3) -0.002(4)
Cl2A 0.083(3) 0.053(5) 0.066(6) -0.018(4) -0.046(3) 0.009(3)
Cl3A 0.120(6) 0.032(3) 0.052(5) -0.003(3) -0.049(3) -0.006(3)
C100 0.049(7) 0.044(7) 0.050(7) 0.003(5) -0.007(5) 0.010(5)
Cl4 0.054(4) 0.091(8) 0.021(3) 0.000(4) 0.008(3) -0.025(5)
Cl5 0.065(5) 0.017(3) 0.131(8) -0.003(4) -0.038(6) 0.002(3)
Cl6 0.028(4) 0.070(5) 0.038(4) 0.007(3) 0.000(3) 0.014(3)
Cl4A 0.054(4) 0.091(8) 0.021(3) 0.000(4) 0.008(3) -0.025(5)
Cl5A 0.065(5) 0.017(3) 0.131(8) -0.003(4) -0.038(6) 0.002(3)
Cl6A 0.028(4) 0.070(5) 0.038(4) 0.007(3) 0.000(3) 0.014(3)
C101 0.055(6) 0.046(5) 0.054(6) 0.004(4) 0.006(4) 0.003(4)
Cl7 0.083(4) 0.080(4) 0.041(3) -0.009(3) -0.017(3) -0.028(3)
Cl8 0.063(4) 0.071(4) 0.082(4) -0.024(3) 0.001(3) 0.016(3)
Cl9 0.052(3) 0.058(3) 0.050(3) -0.009(2) -0.013(2) 0.007(2)
Cl7A 0.083(4) 0.080(4) 0.041(3) -0.009(3) -0.017(3) -0.028(3)
Cl8A 0.063(4) 0.071(4) 0.082(4) -0.024(3) 0.001(3) 0.016(3)
Cl9A 0.052(3) 0.058(3) 0.050(3) -0.009(2) -0.013(2) 0.007(2)

loop_
_atom_type_symbol
_atom_type_description
_atom_type_scat_dispersion_real
_atom_type_scat_dispersion_imag
_atom_type_scat_source
C C 0.0033 0.0016 'International Tables Vol C Tables 4.2.6.8 and 6.1.1.4'
H H 0.0000 0.0000 'International Tables Vol C Tables 4.2.6.8 and 6.1.1.4'
B B 0.0013 0.0007 'International Tables Vol C Tables 4.2.6.8 and 6.1.1.4'
F F 0.0171 0.0103 'International Tables Vol C Tables 4.2.6.8 and 6.1.1.4'
P P 0.1023 0.0942 'International Tables Vol C Tables 4.2.6.8 and 6.1.1.4'
S S 0.1246 0.1234 'International Tables Vol C Tables 4.2.6.8 and 6.1.1.4'
Ni Ni 0.3393 1.1124 'International Tables Vol C Tables 4.2.6.8 and 6.1.1.4'
Ag Ag -0.8971 1.1015 'International Tables Vol C Tables 4.2.6.8 and 6.1.1.4'
Cl Cl 0.1484 0.1585 'International Tables Vol C Tables 4.2.6.8 and 6.1.1.4'

loop_
_geom_angle_atom_site_label_1
_geom_angle_atom_site_label_2
_geom_angle_atom_site_label_3
_geom_angle
_geom_angle_site_symmetry_1
_geom_angle_site_symmetry_3
_geom_angle_publ_flag
P1 Ni1 S2 171.16(11) . . ?
P1 Ni1 S1 90.21(9) . . ?
S2 Ni1 S1 93.09(9) . . ?
P1 Ni1 P2 85.44(9) . . ?
S2 Ni1 P2 91.89(9) . . ?
S1 Ni1 P2 173.61(10) . . ?
S4 Ni2 P4 90.70(9) . . ?
S4 Ni2 S3 92.80(8) . . ?
P4 Ni2 S3 174.76(9) . . ?
S4 Ni2 P3 173.29(9) . . ?
P4 Ni2 P3 83.86(8) . . ?
S3 Ni2 P3 92.38(8) . . ?
S4 Ni2 Ag1 54.80(6) . 2_566 ?
P4 Ni2 Ag1 86.52(7) . 2_566 ?
S3 Ni2 Ag1 98.69(7) . 2_566 ?
P3 Ni2 Ag1 128.42(7) . 2_566 ?
S4 Ni2 Ag1 99.00(7) . . ?
P4 Ni2 Ag1 129.16(7) . . ?
S3 Ni2 Ag1 54.03(6) . . ?
P3 Ni2 Ag1 87.50(7) . . ?
Ag1 Ni2 Ag1 61.05(3) 2_566 . ?
C1 S1 Ni1 103.8(3) . . ?
C2 S2 Ni1 103.9(3) . . ?
C3 S3 Ni2 103.9(3) . . ?
C3 S3 Ag1 104.5(3) . . ?
Ni2 S3 Ag1 79.75(7) . . ?
C4 S4 Ni2 104.0(3) . . ?
C4 S4 Ag1 103.6(3) . 2_566 ?
Ni2 S4 Ag1 78.80(7) . 2_566 ?
C7 P1 C19 106.6(4) . . ?
C7 P1 C13 108.3(5) . . ?
C19 P1 C13 102.5(4) . . ?
C7 P1 Ni1 110.7(4) . . ?
C19 P1 Ni1 108.1(3) . . ?
C13 P1 Ni1 119.6(3) . . ?
C24 P2 C31 102.3(5) . . ?
C24 P2 C25 105.3(4) . . ?
C31 P2 C25 108.3(6) . . ?
C31A P2 C25 101.8(18) . . ?
C24 P2 Ni1 106.9(3) . . ?
C31 P2 Ni1 112.8(5) . . ?
C31A P2 Ni1 113.2(16) . . ?
C25 P2 Ni1 119.6(3) . . ?
C43 P3 C37 108.9(4) . . ?
C43 P3 C49 105.5(4) . . ?
C37 P3 C49 107.3(4) . . ?
C43 P3 Ni2 119.4(3) . . ?
C37 P3 Ni2 108.6(3) . . ?
C49 P3 Ni2 106.5(3) . . ?
C55 P4 C61 106.9(4) . . ?
C55 P4 C54 107.4(4) . . ?
C61 P4 C54 106.3(4) . . ?
C55 P4 Ni2 117.4(3) . . ?
C61 P4 Ni2 111.2(3) . . ?
C54 P4 Ni2 107.1(3) . . ?
C5 C1 C2 118.5(7) . . ?
C5 C1 S1 121.1(6) . . ?
C2 C1 S1 120.4(6) . . ?
C6 C2 C1 120.8(7) . . ?
C6 C2 S2 120.9(6) . . ?
C1 C2 S2 118.3(6) . . ?
C5 C3 C4 119.6(7) . . ?
C5 C3 S3 121.2(6) . . ?
C4 C3 S3 119.1(6) . . ?
C6 C4 C3 120.0(7) . . ?
C6 C4 S4 119.9(6) . . ?
C3 C4 S4 120.0(6) . . ?
C3 C5 C1 120.9(8) . . ?
C3 C5 H5 119.6 . . ?
C1 C5 H5 119.6 . . ?
C2 C6 C4 120.0(8) . . ?
C2 C6 H6 120.0 . . ?
C4 C6 H6 120.0 . . ?
C8 C7 C12 119.3(10) . . ?
C8 C7 P1 117.0(8) . . ?
C12 C7 P1 123.7(8) . . ?
C7 C8 C9 119.1(11) . . ?
C7 C8 H8 120.5 . . ?
C9 C8 H8 120.5 . . ?
C10 C9 C8 120.2(12) . . ?
C10 C9 H9 119.9 . . ?
C8 C9 H9 119.9 . . ?
C11 C10 C9 120.2(12) . . ?
C11 C10 H10 119.9 . . ?
C9 C10 H10 119.9 . . ?
C10 C11 C12 119.5(11) . . ?
C10 C11 H11 120.2 . . ?
C12 C11 H11 120.2 . . ?
C7 C12 C11 121.4(10) . . ?
C7 C12 H12 119.3 . . ?
C11 C12 H12 119.3 . . ?
C18 C13 C14 119.3(10) . . ?
C18 C13 P1 117.4(7) . . ?
C14 C13 P1 123.2(9) . . ?
C13 C14 C15 119.1(11) . . ?
C13 C14 H14 120.5 . . ?
C15 C14 H14 120.5 . . ?
C16 C15 C14 118.5(11) . . ?
C16 C15 H15 120.8 . . ?
C14 C15 H15 120.8 . . ?
C17 C16 C15 123.6(11) . . ?
C17 C16 H16 118.2 . . ?
C15 C16 H16 118.2 . . ?
C16 C17 C18 117.9(11) . . ?
C16 C17 H17 121.1 . . ?
C18 C17 H17 121.1 . . ?
C17 C18 C13 121.5(10) . . ?
C17 C18 H18 119.2 . . ?
C13 C18 H18 119.2 . . ?
C20 C19 C24 120.0(8) . . ?
C20 C19 P1 125.6(7) . . ?
C24 C19 P1 114.3(6) . . ?
C19 C20 C21 120.7(9) . . ?
C19 C20 H20 119.6 . . ?
C21 C20 H20 119.6 . . ?
C22 C21 C20 119.4(9) . . ?
C22 C21 H21 120.3 . . ?
C20 C21 H21 120.3 . . ?
C23 C22 C21 121.0(8) . . ?
C23 C22 H22 119.5 . . ?
C21 C22 H22 119.5 . . ?
C22 C23 C24 120.1(8) . . ?
C22 C23 H23 119.9 . . ?
C24 C23 H23 119.9 . . ?
C23 C24 C19 118.7(8) . . ?
C23 C24 P2 126.5(7) . . ?
C19 C24 P2 114.8(6) . . ?
C30 C25 C26 120.7(9) . . ?
C30 C25 P2 117.9(7) . . ?
C26 C25 P2 121.4(8) . . ?
C25 C26 C27 118.6(11) . . ?
C25 C26 H26 120.7 . . ?
C27 C26 H26 120.7 . . ?
C28 C27 C26 120.9(11) . . ?
C28 C27 H27 119.5 . . ?
C26 C27 H27 119.5 . . ?
C29 C28 C27 119.8(10) . . ?
C29 C28 H28 120.1 . . ?
C27 C28 H28 120.1 . . ?
C28 C29 C30 120.6(11) . . ?
C28 C29 H29 119.7 . . ?
C30 C29 H29 119.7 . . ?
C25 C30 C29 119.5(9) . . ?
C25 C30 H30 120.3 . . ?
C29 C30 H30 120.3 . . ?
C32 C31 C36 120.0 . . ?
C32 C31 P2 117.4(8) . . ?
C36 C31 P2 122.5(8) . . ?
C33 C32 C31 120.0 . . ?
C33 C32 H32 120.0 . . ?
C31 C32 H32 120.0 . . ?
C32 C33 C34 120.0 . . ?
C32 C33 H33 120.0 . . ?
C34 C33 H33 120.0 . . ?
C35 C34 C33 120.0 . . ?
C35 C34 H34 120.0 . . ?
C33 C34 H34 120.0 . . ?
C36 C35 C34 120.0 . . ?
C36 C35 H35 120.0 . . ?
C34 C35 H35 120.0 . . ?
C35 C36 C31 120.0 . . ?
C35 C36 H36 120.0 . . ?
C31 C36 H36 120.0 . . ?
C32A C31A C36A 120.0 . . ?
C32A C31A P2 123(3) . . ?
C36A C31A P2 117(3) . . ?
C33A C32A C31A 120.0 . . ?
C33A C32A H32A 120.0 . . ?
C31A C32A H32A 120.0 . . ?
C32A C33A C34A 120.0 . . ?
C32A C33A H33A 120.0 . . ?
C34A C33A H33A 120.0 . . ?
C33A C34A C35A 120.0 . . ?
C33A C34A H34A 120.0 . . ?
C35A C34A H34A 120.0 . . ?
C36A C35A C34A 120.0 . . ?
C36A C35A H35A 120.0 . . ?
C34A C35A H35A 120.0 . . ?
C35A C36A C31A 120.0 . . ?
C35A C36A H36A 120.0 . . ?
C31A C36A H36A 120.0 . . ?
C38 C37 C42 120.5(8) . . ?
C38 C37 P3 121.2(6) . . ?
C42 C37 P3 118.1(6) . . ?
C37 C38 C39 119.8(8) . . ?
C37 C38 H38 120.1 . . ?
C39 C38 H38 120.1 . . ?
C40 C39 C38 119.8(9) . . ?
C40 C39 H39 120.1 . . ?
C38 C39 H39 120.1 . . ?
C39 C40 C41 120.1(8) . . ?
C39 C40 H40 119.9 . . ?
C41 C40 H40 119.9 . . ?
C42 C41 C40 120.0(9) . . ?
C42 C41 H41 120.0 . . ?
C40 C41 H41 120.0 . . ?
C41 C42 C37 119.7(8) . . ?
C41 C42 H42 120.2 . . ?
C37 C42 H42 120.2 . . ?
C48 C43 C44 119.7(8) . . ?
C48 C43 P3 119.1(6) . . ?
C44 C43 P3 121.2(7) . . ?
C43 C44 C45 119.5(8) . . ?
C43 C44 H44 120.2 . . ?
C45 C44 H44 120.2 . . ?
C46 C45 C44 120.1(8) . . ?
C46 C45 H45 119.9 . . ?
C44 C45 H45 119.9 . . ?
C45 C46 C47 120.7(8) . . ?
C45 C46 H46 119.6 . . ?
C47 C46 H46 119.6 . . ?
C48 C47 C46 119.5(8) . . ?
C48 C47 H47 120.2 . . ?
C46 C47 H47 120.2 . . ?
C47 C48 C43 120.3(8) . . ?
C47 C48 H48 119.9 . . ?
C43 C48 H48 119.9 . . ?
C50 C49 C54 119.8(8) . . ?
C50 C49 P3 125.1(7) . . ?
C54 C49 P3 115.1(6) . . ?
C49 C50 C51 120.6(8) . . ?
C49 C50 H50 119.7 . . ?
C51 C50 H50 119.7 . . ?
C52 C51 C50 119.3(8) . . ?
C52 C51 H51 120.3 . . ?
C50 C51 H51 120.3 . . ?
C53 C52 C51 120.6(8) . . ?
C53 C52 H52 119.7 . . ?
C51 C52 H52 119.7 . . ?
C52 C53 C54 120.1(8) . . ?
C52 C53 H53 119.9 . . ?
C54 C53 H53 119.9 . . ?
C53 C54 C49 119.5(7) . . ?
C53 C54 P4 126.6(6) . . ?
C49 C54 P4 113.8(6) . . ?
C56 C55 C60 119.8(8) . . ?
C56 C55 P4 120.8(7) . . ?
C60 C55 P4 119.3(6) . . ?
C57 C56 C55 119.7(9) . . ?
C57 C56 H56 120.2 . . ?
C55 C56 H56 120.2 . . ?
C56 C57 C58 120.7(9) . . ?
C56 C57 H57 119.6 . . ?
C58 C57 H57 119.6 . . ?
C59 C58 C57 118.7(9) . . ?
C59 C58 H58 120.7 . . ?
C57 C58 H58 120.7 . . ?
C58 C59 C60 123.1(9) . . ?
C58 C59 H59 118.4 . . ?
C60 C59 H59 118.4 . . ?
C59 C60 C55 118.0(8) . . ?
C59 C60 H60 121.0 . . ?
C55 C60 H60 121.0 . . ?
C66 C61 C62 119.9(8) . . ?
C66 C61 P4 118.7(7) . . ?
C62 C61 P4 121.3(7) . . ?
C63 C62 C61 120.5(8) . . ?
C63 C62 H62 119.8 . . ?
C61 C62 H62 119.8 . . ?
C64 C63 C62 119.4(9) . . ?
C64 C63 H63 120.3 . . ?
C62 C63 H63 120.3 . . ?
C63 C64 C65 121.6(9) . . ?
C63 C64 H64 119.2 . . ?
C65 C64 H64 119.2 . . ?
C64 C65 C66 118.6(8) . . ?
C64 C65 H65 120.7 . . ?
C66 C65 H65 120.7 . . ?
C61 C66 C65 120.0(8) . . ?
C61 C66 H66 120.0 . . ?
C65 C66 H66 120.0 . . ?
C91 B1 C67 112.3(7) . . ?
C91 B1 C75 106.6(7) . . ?
C67 B1 C75 112.8(7) . . ?
C91 B1 C83 108.6(7) . . ?
C67 B1 C83 107.0(7) . . ?
C75 B1 C83 109.5(7) . . ?
C72 C67 C68 116.4(8) . . ?
C72 C67 B1 124.2(7) . . ?
C68 C67 B1 119.3(7) . . ?
C67 C68 C69 122.0(8) . . ?
C67 C68 H68 119.0 . . ?
C69 C68 H68 119.0 . . ?
C70 C69 C68 120.1(9) . . ?
C70 C69 C73 121.4(8) . . ?
C68 C69 C73 118.5(8) . . ?
C71 C70 C69 119.5(9) . . ?
C71 C70 H70 120.3 . . ?
C69 C70 H70 120.3 . . ?
C70 C71 C72 119.9(8) . . ?
C70 C71 C74 121.1(8) . . ?
C72 C71 C74 118.9(8) . . ?
C67 C72 C71 122.1(8) . . ?
C67 C72 H72 118.9 . . ?
C71 C72 H72 118.9 . . ?
F3 C73 F1 104.3(8) . . ?
F3 C73 F2 108.2(8) . . ?
F1 C73 F2 104.0(8) . . ?
F3 C73 C69 114.1(8) . . ?
F1 C73 C69 112.6(7) . . ?
F2 C73 C69 112.7(8) . . ?
F4 C74 F6 106.7(9) . . ?
F4 C74 F5 106.9(9) . . ?
F6 C74 F5 105.2(9) . . ?
F4 C74 C71 113.2(9) . . ?
F6 C74 C71 113.3(9) . . ?
F5 C74 C71 111.1(9) . . ?
C80 C75 C76 115.2(7) . . ?
C80 C75 B1 124.7(7) . . ?
C76 C75 B1 119.9(7) . . ?
C77 C76 C75 122.6(8) . . ?
C77 C76 H76 118.7 . . ?
C75 C76 H76 118.7 . . ?
C78 C77 C76 121.3(8) . . ?
C78 C77 C81 120.5(8) . . ?
C76 C77 C81 118.2(8) . . ?
C77 C78 C79 117.1(8) . . ?
C77 C78 H78 121.5 . . ?
C79 C78 H78 121.5 . . ?
C78 C79 C80 120.9(8) . . ?
C78 C79 C82 120.0(8) . . ?
C80 C79 C82 119.0(8) . . ?
C75 C80 C79 122.8(8) . . ?
C75 C80 H80 118.6 . . ?
C79 C80 H80 118.6 . . ?
F7 C81 F8 104.9(8) . . ?
F7 C81 F9 107.7(8) . . ?
F8 C81 F9 105.3(7) . . ?
F7 C81 C77 113.0(7) . . ?
F8 C81 C77 112.2(8) . . ?
F9 C81 C77 113.1(8) . . ?
F11 C82 F12 106.3(7) . . ?
F11 C82 F10 105.0(7) . . ?
F12 C82 F10 104.6(7) . . ?
F11 C82 C79 113.2(7) . . ?
F12 C82 C79 114.3(7) . . ?
F10 C82 C79 112.6(7) . . ?
C84 C83 C88 115.3(8) . . ?
C84 C83 B1 119.5(7) . . ?
C88 C83 B1 125.0(8) . . ?
C83 C84 C85 122.4(8) . . ?
C83 C84 H84 118.8 . . ?
C85 C84 H84 118.8 . . ?
C86 C85 C84 119.9(8) . . ?
C86 C85 C89 121.2(7) . . ?
C84 C85 C89 118.9(8) . . ?
C87 C86 C85 119.0(8) . . ?
C87 C86 H86 120.5 . . ?
C85 C86 H86 120.5 . . ?
C86 C87 C88 119.9(8) . . ?
C86 C87 C90 119.9(8) . . ?
C88 C87 C90 120.2(8) . . ?
C87 C88 C83 123.2(8) . . ?
C87 C88 H88 118.4 . . ?
C83 C88 H88 118.4 . . ?
F15 C89 F14 105.8(7) . . ?
F15 C89 F13 105.8(7) . . ?
F14 C89 F13 104.7(7) . . ?
F15 C89 C85 113.6(7) . . ?
F14 C89 C85 113.4(7) . . ?
F13 C89 C85 112.7(7) . . ?
F16 C90 F18 105.0(8) . . ?
F16 C90 F17 107.6(8) . . ?
F18 C90 F17 103.5(8) . . ?
F16 C90 C87 115.3(8) . . ?
F18 C90 C87 112.5(8) . . ?
F17 C90 C87 112.1(8) . . ?
C96 C91 C92 116.1(8) . . ?
C96 C91 B1 127.4(7) . . ?
C92 C91 B1 116.4(7) . . ?
C91 C92 C93 121.7(8) . . ?
C91 C92 H92 119.1 . . ?
C93 C92 H92 119.1 . . ?
C94 C93 C92 119.9(8) . . ?
C94 C93 C97 122.7(8) . . ?
C92 C93 C97 117.2(7) . . ?
C93 C94 C95 118.6(8) . . ?
C93 C94 H94 120.7 . . ?
C95 C94 H94 120.7 . . ?
C96 C95 C94 121.1(8) . . ?
C96 C95 C98 120.9(8) . . ?
C94 C95 C98 118.0(8) . . ?
C95 C96 C91 122.4(8) . . ?
C95 C96 H96 118.8 . . ?
C91 C96 H96 118.8 . . ?
F20 C97 F21 107.4(7) . . ?
F20 C97 F19 105.9(7) . . ?
F21 C97 F19 105.1(7) . . ?
F20 C97 C93 113.3(7) . . ?
F21 C97 C93 112.4(7) . . ?
F19 C97 C93 112.2(7) . . ?
F22 C98 F24 107.5(8) . . ?
F22 C98 F23 105.7(8) . . ?
F24 C98 F23 105.3(8) . . ?
F22 C98 C95 113.3(8) . . ?
F24 C98 C95 112.9(8) . . ?
F23 C98 C95 111.7(8) . . ?
S3 Ag1 S4 176.52(7) . 2_566 ?
S3 Ag1 Ni2 136.33(5) . 2_566 ?
S4 Ag1 Ni2 46.39(5) 2_566 2_566 ?
S3 Ag1 Ni2 46.22(5) . . ?
S4 Ag1 Ni2 136.02(6) 2_566 . ?
Ni2 Ag1 Ni2 118.95(3) 2_566 . ?
S3 Ag1 Ag1 91.39(6) . 2_566 ?
S4 Ag1 Ag1 92.07(6) 2_566 2_566 ?
Ni2 Ag1 Ag1 59.94(3) 2_566 2_566 ?
Ni2 Ag1 Ag1 59.01(3) . 2_566 ?
Cl1A C99 Cl3A 112.4(13) . . ?
Cl2 C99 Cl3 118.7(8) . . ?
Cl1A C99 Cl2A 109.2(14) . . ?
Cl3A C99 Cl2A 97.8(16) . . ?
Cl2 C99 Cl1 112.4(7) . . ?
Cl3 C99 Cl1 108.7(6) . . ?
Cl1A C99 H99 104.1 . . ?
Cl3A C99 H99 123.8 . . ?
Cl2 C99 H99 105.3 . . ?
Cl3 C99 H99 105.3 . . ?
Cl2A C99 H99 109.0 . . ?
Cl1 C99 H99 105.3 . . ?
Cl5A C100 Cl4A 132.3(18) . . ?
Cl4 C100 Cl6 117.8(9) . . ?
Cl5A C100 Cl6A 115.2(15) . . ?
Cl4A C100 Cl6A 111.1(16) . . ?
Cl4 C100 Cl5 113.2(9) . . ?
Cl6 C100 Cl5 106.9(8) . . ?
Cl5A C100 H100 80.7 . . ?
Cl4 C100 H100 106.0 . . ?
Cl4A C100 H100 91.4 . . ?
Cl6 C100 H100 106.0 . . ?
Cl6A C100 H100 113.2 . . ?
Cl5 C100 H100 106.0 . . ?
Cl7 C101 Cl8 124.1(8) . . ?
Cl7A C101 Cl8A 119.1(10) . . ?
Cl7 C101 Cl9 107.3(6) . . ?
Cl8 C101 Cl9 101.5(6) . . ?
Cl7A C101 Cl9A 105.4(7) . . ?
Cl8A C101 Cl9A 95.3(7) . . ?
Cl7A C101 H101 104.6 . . ?
Cl7 C101 H101 107.6 . . ?
Cl8 C101 H101 107.6 . . ?
Cl8A C101 H101 128.6 . . ?
Cl9 C101 H101 107.6 . . ?
Cl9A C101 H101 97.9 . . ?

loop_
_geom_bond_atom_site_label_1
_geom_bond_atom_site_label_2
_geom_bond_distance
_geom_bond_site_symmetry_2
_geom_bond_publ_flag
Ni1 P1 2.151(3) . ?
Ni1 S2 2.154(2) . ?
Ni1 S1 2.155(2) . ?
Ni1 P2 2.159(2) . ?
Ni2 S4 2.166(2) . ?
Ni2 P4 2.174(2) . ?
Ni2 S3 2.174(2) . ?
Ni2 P3 2.176(2) . ?
Ni2 Ag1 2.9345(13) 2_566 ?
Ni2 Ag1 2.9629(13) . ?
S1 C1 1.745(8) . ?
S2 C2 1.771(8) . ?
S3 C3 1.774(8) . ?
S3 Ag1 2.437(2) . ?
S4 C4 1.764(8) . ?
S4 Ag1 2.445(2) 2_566 ?
P1 C7 1.797(10) . ?
P1 C19 1.804(9) . ?
P1 C13 1.824(10) . ?
P2 C24 1.802(9) . ?
P2 C31 1.806(8) . ?
P2 C31A 1.813(16) . ?
P2 C25 1.818(8) . ?
P3 C43 1.812(8) . ?
P3 C37 1.818(8) . ?
P3 C49 1.823(8) . ?
P4 C55 1.811(9) . ?
P4 C61 1.812(8) . ?
P4 C54 1.813(8) . ?
C1 C5 1.393(11) . ?
C1 C2 1.405(11) . ?
C2 C6 1.381(11) . ?
C3 C5 1.389(11) . ?
C3 C4 1.396(11) . ?
C4 C6 1.389(11) . ?
C5 H5 0.9500 . ?
C6 H6 0.9500 . ?
C7 C8 1.390(14) . ?
C7 C12 1.391(13) . ?
C8 C9 1.404(16) . ?
C8 H8 0.9500 . ?
C9 C10 1.403(18) . ?
C9 H9 0.9500 . ?
C10 C11 1.360(16) . ?
C10 H10 0.9500 . ?
C11 C12 1.392(15) . ?
C11 H11 0.9500 . ?
C12 H12 0.9500 . ?
C13 C18 1.382(14) . ?
C13 C14 1.392(13) . ?
C14 C15 1.405(15) . ?
C14 H14 0.9500 . ?
C15 C16 1.364(16) . ?
C15 H15 0.9500 . ?
C16 C17 1.354(15) . ?
C16 H16 0.9500 . ?
C17 C18 1.376(14) . ?
C17 H17 0.9500 . ?
C18 H18 0.9500 . ?
C19 C20 1.378(12) . ?
C19 C24 1.421(12) . ?
C20 C21 1.400(13) . ?
C20 H20 0.9500 . ?
C21 C22 1.387(13) . ?
C21 H21 0.9500 . ?
C22 C23 1.383(12) . ?
C22 H22 0.9500 . ?
C23 C24 1.408(12) . ?
C23 H23 0.9500 . ?
C25 C30 1.382(13) . ?
C25 C26 1.384(13) . ?
C26 C27 1.415(16) . ?
C26 H26 0.9500 . ?
C27 C28 1.376(17) . ?
C27 H27 0.9500 . ?
C28 C29 1.366(16) . ?
C28 H28 0.9500 . ?
C29 C30 1.410(13) . ?
C29 H29 0.9500 . ?
C30 H30 0.9500 . ?
C31 C32 1.3900 . ?
C31 C36 1.3900 . ?
C32 C33 1.3900 . ?
C32 H32 0.9500 . ?
C33 C34 1.3900 . ?
C33 H33 0.9500 . ?
C34 C35 1.3900 . ?
C34 H34 0.9500 . ?
C35 C36 1.3900 . ?
C35 H35 0.9500 . ?
C36 H36 0.9500 . ?
C31A C32A 1.3900 . ?
C31A C36A 1.3900 . ?
C32A C33A 1.3900 . ?
C32A H32A 0.9500 . ?
C33A C34A 1.3900 . ?
C33A H33A 0.9500 . ?
C34A C35A 1.3900 . ?
C34A H34A 0.9500 . ?
C35A C36A 1.3900 . ?
C35A H35A 0.9500 . ?
C36A H36A 0.9500 . ?
C37 C38 1.375(11) . ?
C37 C42 1.392(12) . ?
C38 C39 1.398(13) . ?
C38 H38 0.9500 . ?
C39 C40 1.378(13) . ?
C39 H39 0.9500 . ?
C40 C41 1.395(13) . ?
C40 H40 0.9500 . ?
C41 C42 1.380(12) . ?
C41 H41 0.9500 . ?
C42 H42 0.9500 . ?
C43 C48 1.380(11) . ?
C43 C44 1.390(11) . ?
C44 C45 1.393(12) . ?
C44 H44 0.9500 . ?
C45 C46 1.357(12) . ?
C45 H45 0.9500 . ?
C46 C47 1.388(12) . ?
C46 H46 0.9500 . ?
C47 C48 1.379(12) . ?
C47 H47 0.9500 . ?
C48 H48 0.9500 . ?
C49 C50 1.377(12) . ?
C49 C54 1.401(11) . ?
C50 C51 1.386(12) . ?
C50 H50 0.9500 . ?
C51 C52 1.384(12) . ?
C51 H51 0.9500 . ?
C52 C53 1.379(12) . ?
C52 H52 0.9500 . ?
C53 C54 1.382(11) . ?
C53 H53 0.9500 . ?
C55 C56 1.389(12) . ?
C55 C60 1.394(12) . ?
C56 C57 1.381(12) . ?
C56 H56 0.9500 . ?
C57 C58 1.386(14) . ?
C57 H57 0.9500 . ?
C58 C59 1.341(13) . ?
C58 H58 0.9500 . ?
C59 C60 1.387(11) . ?
C59 H59 0.9500 . ?
C60 H60 0.9500 . ?
C61 C66 1.386(12) . ?
C61 C62 1.390(11) . ?
C62 C63 1.383(12) . ?
C62 H62 0.9500 . ?
C63 C64 1.379(13) . ?
C63 H63 0.9500 . ?
C64 C65 1.384(13) . ?
C64 H64 0.9500 . ?
C65 C66 1.410(12) . ?
C65 H65 0.9500 . ?
C66 H66 0.9500 . ?
B1 C91 1.627(12) . ?
B1 C67 1.645(12) . ?
B1 C75 1.646(12) . ?
B1 C83 1.646(13) . ?
C67 C72 1.390(12) . ?
C67 C68 1.391(11) . ?
C68 C69 1.402(12) . ?
C68 H68 0.9500 . ?
C69 C70 1.375(13) . ?
C69 C73 1.492(13) . ?
C70 C71 1.375(13) . ?
C70 H70 0.9500 . ?
C71 C72 1.404(12) . ?
C71 C74 1.483(13) . ?
C72 H72 0.9500 . ?
C73 F3 1.315(11) . ?
C73 F1 1.326(11) . ?
C73 F2 1.328(11) . ?
C74 F4 1.330(11) . ?
C74 F6 1.333(12) . ?
C74 F5 1.359(13) . ?
C75 C80 1.391(12) . ?
C75 C76 1.398(12) . ?
C76 C77 1.391(11) . ?
C76 H76 0.9500 . ?
C77 C78 1.388(12) . ?
C77 C81 1.492(12) . ?
C78 C79 1.391(12) . ?
C78 H78 0.9500 . ?
C79 C80 1.397(11) . ?
C79 C82 1.471(12) . ?
C80 H80 0.9500 . ?
C81 F7 1.322(11) . ?
C81 F8 1.343(10) . ?
C81 F9 1.343(10) . ?
C82 F11 1.328(10) . ?
C82 F12 1.338(11) . ?
C82 F10 1.359(10) . ?
C83 C84 1.392(12) . ?
C83 C88 1.397(12) . ?
C84 C85 1.401(11) . ?
C84 H84 0.9500 . ?
C85 C86 1.386(12) . ?
C85 C89 1.469(12) . ?
C86 C87 1.382(12) . ?
C86 H86 0.9500 . ?
C87 C88 1.386(12) . ?
C87 C90 1.480(12) . ?
C88 H88 0.9500 . ?
C89 F15 1.340(10) . ?
C89 F14 1.350(9) . ?
C89 F13 1.351(10) . ?
C90 F16 1.303(11) . ?
C90 F18 1.338(11) . ?
C90 F17 1.346(11) . ?
C91 C96 1.399(12) . ?
C91 C92 1.402(11) . ?
C92 C93 1.418(11) . ?
C92 H92 0.9500 . ?
C93 C94 1.385(12) . ?
C93 C97 1.482(12) . ?
C94 C95 1.390(12) . ?
C94 H94 0.9500 . ?
C95 C96 1.377(12) . ?
C95 C98 1.495(13) . ?
C96 H96 0.9500 . ?
C97 F20 1.321(10) . ?
C97 F21 1.340(10) . ?
C97 F19 1.349(10) . ?
C98 F22 1.330(11) . ?
C98 F24 1.331(11) . ?
C98 F23 1.348(11) . ?
Ag1 S4 2.444(2) 2_566 ?
Ag1 Ni2 2.9345(13) 2_566 ?
Ag1 Ag1 2.9955(14) 2_566 ?
C99 Cl1A 1.718(15) . ?
C99 Cl3A 1.720(15) . ?
C99 Cl2 1.722(12) . ?
C99 Cl3 1.735(11) . ?
C99 Cl2A 1.752(16) . ?
C99 Cl1 1.772(11) . ?
C99 H99 1.0000 . ?
C100 Cl5A 1.568(15) . ?
C100 Cl4 1.641(12) . ?
C100 Cl4A 1.670(16) . ?
C100 Cl6 1.698(12) . ?
C100 Cl6A 1.731(16) . ?
C100 Cl5 1.794(13) . ?
C100 H100 1.0000 . ?
C101 Cl7A 1.614(11) . ?
C101 Cl7 1.627(10) . ?
C101 Cl8 1.703(11) . ?
C101 Cl8A 1.746(12) . ?
C101 Cl9 1.929(10) . ?
C101 Cl9A 1.959(11) . ?
C101 H101 1.0000 . ?
